data_2211466
loop_
_publ_author_name
'Gurol, Ilke'
'Gumus, Gulay'
'Yuksel, Fatma'
'Jeanneau, Erwann'
'Ahsen, Vefa'

_publ_section_title
;
 Bis[<i>N</i>,<i>N</i>'-bis(octylsulfanyl)glyoximato]nickel(II)
;
_journal_coeditor_code HY2030
_journal_issue 12
_journal_name_full 'Acta Crystallographica Section E'
_journal_page_first m3303
_journal_page_last m3305
_journal_paper_doi 10.1107/S1600536806046605
_journal_volume 62
_journal_year 2006
_chemical_formula_iupac '[Ni (C18 H35 N2 O2 S2)2]'
_chemical_formula_moiety 'C36 H70 N4 Ni1 O4 S4'
_chemical_formula_sum 'C36 H70 N4 Ni O4 S4'
_chemical_formula_weight 809.95
_chemical_melting_point 360
_chemical_name_systematic
;
Bis[N,N'-bis(octylsulfanyl)glyoximato]nickel(II)
;
_space_group_IT_number 15
_symmetry_cell_setting monoclinic
_symmetry_space_group_name_Hall '-C 2yc'
_symmetry_space_group_name_H-M 'C 1 2/c 1'
_atom_sites_solution_hydrogens geom
_atom_sites_solution_primary direct
_audit_creation_method CRYSTALS_ver_12.84
_cell_angle_alpha 90
_cell_angle_beta 105.536(5)
_cell_angle_gamma 90
_cell_formula_units_Z 4
_cell_length_a 50.248(5)
_cell_length_b 5.322(5)
_cell_length_c 16.944(5)
_cell_measurement_reflns_used 11791
_cell_measurement_temperature 293
_cell_measurement_theta_max 27.878
_cell_measurement_theta_min 0.407
_cell_volume 4366(4)
_computing_cell_refinement 'DENZO and SCALEPACK (Otwinowski & Minor, 1997)'
_computing_data_collection 'COLLECT (Nonius, 2001)'
_computing_data_reduction 'DENZO and SCALEPACK'
_computing_molecular_graphics 'DIAMOND (Brandenburg, 1996)'
_computing_publication_material CRYSTALS
_computing_structure_refinement 'CRYSTALS (Betteridge <i>et al.</i>,  2003)'
_computing_structure_solution 'SIR97 (Altomare <i>et al.</i>,  1999)'
_diffrn_ambient_temperature 293
_diffrn_measured_fraction_theta_full 0.987
_diffrn_measured_fraction_theta_max 0.978
_diffrn_measurement_device_type 'Nonius KappaCCD area-detector'
_diffrn_measurement_method '\f and \w'
_diffrn_radiation_monochromator graphite
_diffrn_radiation_type 'Mo K\a'
_diffrn_radiation_wavelength 0.71073
_diffrn_reflns_av_R_equivalents 0.122
_diffrn_reflns_limit_h_max 64
_diffrn_reflns_limit_h_min -65
_diffrn_reflns_limit_k_max 6
_diffrn_reflns_limit_k_min -6
_diffrn_reflns_limit_l_max 13
_diffrn_reflns_limit_l_min -22
_diffrn_reflns_number 14667
_diffrn_reflns_theta_full 25.106
_diffrn_reflns_theta_max 27.896
_diffrn_reflns_theta_min 0.841
_exptl_absorpt_coefficient_mu 0.675
_exptl_absorpt_correction_T_max 0.97
_exptl_absorpt_correction_T_min 0.77
_exptl_absorpt_correction_type analytical
_exptl_absorpt_process_details '(de Meulenaer & Tompa, 1965)'
_exptl_crystal_colour red
_exptl_crystal_density_diffrn 1.232
_exptl_crystal_density_method 'not measured'
_exptl_crystal_description needle
_exptl_crystal_F_000 1752
_exptl_crystal_size_max 0.43
_exptl_crystal_size_mid 0.06
_exptl_crystal_size_min 0.05
_refine_diff_density_max 0.71
_refine_diff_density_min -0.60
_refine_ls_extinction_method none
_refine_ls_goodness_of_fit_ref 1.0635
_refine_ls_hydrogen_treatment constr
_refine_ls_matrix_type full
_refine_ls_number_parameters 223
_refine_ls_number_reflns 2297
_refine_ls_number_restraints 0
_refine_ls_R_factor_all 0.1273
_refine_ls_R_factor_gt 0.0593
_refine_ls_shift/su_max 0.0004
_refine_ls_structure_factor_coef F
_refine_ls_weighting_details
;
w = (weight)[1-(\DF/6\s(F))^2^]^2^, where weight =
1.0/[0.737T~0~(x)+0.674T~1~(x)+0.412T~n-1~(x)], where T~i~ are the Chebychev
polynomials and x = F~calc~/F~max~ (Watkin, 1994; Prince, 1982)
;
_refine_ls_weighting_scheme calc
_refine_ls_wR_factor_all 0.1248
_refine_ls_wR_factor_gt 0.0663
_refine_ls_wR_factor_ref 0.0663
_reflns_number_gt 2297
_reflns_number_total 5083
_reflns_threshold_expression I>2\s(I)
_cod_data_source_file hy2030.cif
_cod_data_source_block I
_cod_original_sg_symbol_H-M 'C 2/c'
_cod_original_formula_sum 'C36 H70 N4 Ni1 O4 S4'
_cod_database_code 2211466
_cod_database_fobs_code 2211466

loop_
_symmetry_equiv_pos_as_xyz
x,y,z
-x,-y,-z
x+1/2,y+1/2,z
-x+1/2,-y+1/2,-z
-x,y,-z+1/2
x,-y,z+1/2
-x+1/2,y+1/2,-z+1/2
x+1/2,-y+1/2,z+1/2

loop_
_atom_site_type_symbol
_atom_site_label
_atom_site_fract_x
_atom_site_fract_y
_atom_site_fract_z
_atom_site_U_iso_or_equiv
_atom_site_adp_type
_atom_site_occupancy
Ni Ni1 0.7500 0.2500 0.5000 0.0425 Uani 1.0000
S S2 0.66594(3) 0.5659(3) 0.41459(9) 0.0610 Uani 1.0000
S S1 0.71175(3) 0.8852(3) 0.34216(7) 0.0511 Uani 1.0000
O O2 0.69680(7) 0.1586(7) 0.5244(2) 0.0575 Uani 1.0000
O O1 0.76633(7) 0.6313(6) 0.40631(19) 0.0487 Uani 1.0000
N N1 0.74559(8) 0.5310(8) 0.4309(2) 0.0434 Uani 1.0000
N N2 0.71232(7) 0.3015(8) 0.4889(2) 0.0448 Uani 1.0000
C C2 0.70104(10) 0.4873(10) 0.4410(3) 0.0443 Uani 1.0000
C C5 0.67373(11) 0.5637(11) 0.1797(3) 0.0560 Uani 1.0000
C C1 0.72075(10) 0.6245(9) 0.4075(3) 0.0444 Uani 1.0000
C C3 0.72019(10) 0.7670(11) 0.2504(3) 0.0503 Uani 1.0000
C C6 0.65941(12) 0.3200(12) 0.1461(3) 0.0669 Uani 1.0000
C C12 0.61967(11) 0.3002(12) 0.3391(4) 0.0691 Uani 1.0000
C C4 0.70484(10) 0.5341(10) 0.2142(3) 0.0503 Uani 1.0000
C C11 0.64923(11) 0.2634(12) 0.3901(4) 0.0670 Uani 1.0000
C C13 0.60572(11) 0.0518(13) 0.3115(4) 0.0700 Uani 1.0000
C C14 0.57586(12) 0.0773(14) 0.2612(4) 0.0811 Uani 1.0000
C C7 0.62879(12) 0.3521(12) 0.1016(4) 0.0688 Uani 1.0000
C C8 0.61403(13) 0.1088(13) 0.0706(4) 0.0782 Uani 1.0000
C C9 0.58404(14) 0.1391(15) 0.0246(5) 0.0936 Uani 1.0000
C C15 0.56196(13) -0.1750(15) 0.2329(5) 0.0920 Uani 1.0000
C C18 0.48917(17) -0.373(3) 0.0981(8) 0.1870 Uani 1.0000
C C16 0.53226(15) -0.1499(16) 0.1797(6) 0.1079 Uani 1.0000
C C10 0.56999(16) -0.1103(17) -0.0036(5) 0.1118 Uani 1.0000
C C17 0.51882(17) -0.4003(19) 0.1509(7) 0.1401 Uani 1.0000
H H51 0.6705 0.6852 0.1352 0.0668 Uiso 1.0000
H H52 0.6660 0.6281 0.2225 0.0672 Uiso 1.0000
H H31 0.7398 0.7334 0.2641 0.0598 Uiso 1.0000
H H32 0.7159 0.8986 0.2106 0.0598 Uiso 1.0000
H H61 0.6688 0.2482 0.1078 0.0781 Uiso 1.0000
H H62 0.6608 0.2049 0.1912 0.0780 Uiso 1.0000
H H121 0.6196 0.4004 0.2917 0.0804 Uiso 1.0000
H H122 0.6094 0.3883 0.3722 0.0798 Uiso 1.0000
H H41 0.7125 0.4747 0.1713 0.0602 Uiso 1.0000
H H42 0.7080 0.4059 0.2566 0.0601 Uiso 1.0000
H H111 0.6589 0.1653 0.3586 0.0795 Uiso 1.0000
H H112 0.6494 0.1766 0.4398 0.0793 Uiso 1.0000
H H131 0.6160 -0.0400 0.2799 0.0812 Uiso 1.0000
H H132 0.6056 -0.0454 0.3596 0.0811 Uiso 1.0000
H H141 0.5755 0.1779 0.2135 0.0930 Uiso 1.0000
H H142 0.5656 0.1610 0.2938 0.0931 Uiso 1.0000
H H71 0.6276 0.4637 0.0556 0.0810 Uiso 1.0000
H H72 0.6197 0.4288 0.1390 0.0813 Uiso 1.0000
H H81 0.6233 0.0288 0.0340 0.0920 Uiso 1.0000
H H82 0.6151 -0.0009 0.1169 0.0922 Uiso 1.0000
H H91 0.5829 0.2459 -0.0226 0.1081 Uiso 1.0000
H H92 0.5744 0.2195 0.0603 0.1080 Uiso 1.0000
H H151 0.5729 -0.2645 0.2021 0.1039 Uiso 1.0000
H H152 0.5616 -0.2725 0.2813 0.1040 Uiso 1.0000
H H181 0.4815 -0.5367 0.0828 0.2560 Uiso 1.0000
H H182 0.4891 -0.2785 0.0499 0.2560 Uiso 1.0000
H H183 0.4785 -0.2864 0.1290 0.2560 Uiso 1.0000
H H161 0.5323 -0.0483 0.1324 0.1220 Uiso 1.0000
H H162 0.5214 -0.0654 0.2115 0.1220 Uiso 1.0000
H H101 0.5507 -0.0817 -0.0281 0.1609 Uiso 1.0000
H H102 0.5780 -0.1861 -0.0432 0.1610 Uiso 1.0000
H H103 0.5721 -0.2217 0.0425 0.1609 Uiso 1.0000
H H171 0.5295 -0.4860 0.1190 0.1550 Uiso 1.0000
H H172 0.5186 -0.5006 0.1988 0.1550 Uiso 1.0000
H H3 0.7087 0.0547 0.5479 0.0875 Uiso 1.0000

loop_
_atom_site_aniso_label
_atom_site_aniso_U_11
_atom_site_aniso_U_22
_atom_site_aniso_U_33
_atom_site_aniso_U_12
_atom_site_aniso_U_13
_atom_site_aniso_U_23
Ni1 0.0417(4) 0.0520(6) 0.0331(4) -0.0039(5) 0.0087(3) 0.0031(4)
S2 0.0462(7) 0.0595(9) 0.0743(9) 0.0020(7) 0.0111(6) 0.0055(7)
S1 0.0624(8) 0.0445(8) 0.0464(7) 0.0015(6) 0.0144(6) 0.0008(6)
O2 0.0506(18) 0.072(3) 0.0519(19) -0.0012(18) 0.0168(16) 0.0195(18)
O1 0.0510(18) 0.050(2) 0.0468(17) -0.0078(17) 0.0156(15) 0.0092(16)
N1 0.050(2) 0.048(2) 0.0332(18) -0.005(2) 0.0135(17) 0.0008(18)
N2 0.0428(19) 0.056(3) 0.0353(18) 0.000(2) 0.0104(16) 0.0026(18)
C2 0.047(2) 0.047(3) 0.038(2) -0.002(2) 0.0094(19) -0.007(2)
C5 0.059(3) 0.055(3) 0.052(3) 0.000(3) 0.013(2) -0.005(3)
C1 0.049(3) 0.048(3) 0.034(2) -0.004(2) 0.0062(19) -0.005(2)
C3 0.054(3) 0.059(3) 0.038(2) 0.006(3) 0.0122(19) 0.004(3)
C6 0.067(3) 0.073(4) 0.055(3) 0.000(3) 0.007(3) -0.004(3)
C12 0.051(3) 0.075(5) 0.073(3) -0.003(3) 0.004(3) 0.003(3)
C4 0.060(3) 0.051(3) 0.040(2) 0.009(3) 0.014(2) -0.003(2)
C11 0.056(3) 0.068(4) 0.073(3) 0.000(3) 0.012(3) 0.006(3)
C13 0.055(3) 0.066(4) 0.081(4) -0.001(3) 0.006(3) 0.000(3)
C14 0.055(3) 0.087(5) 0.090(4) 0.002(4) -0.001(3) -0.002(4)
C7 0.071(4) 0.067(4) 0.065(3) 0.000(3) 0.013(3) -0.005(3)
C8 0.076(4) 0.077(5) 0.077(4) -0.001(4) 0.012(3) -0.007(4)
C9 0.069(4) 0.102(6) 0.100(5) -0.012(4) 0.006(4) -0.015(5)
C15 0.062(4) 0.095(6) 0.103(5) -0.007(4) -0.007(4) -0.011(4)
C18 0.080(6) 0.190(13) 0.242(14) -0.019(7) -0.042(7) -0.069(11)
C16 0.069(4) 0.107(6) 0.128(7) -0.004(5) -0.008(4) -0.012(5)
C10 0.085(5) 0.113(7) 0.124(7) -0.024(5) 0.006(5) -0.022(6)
C17 0.093(6) 0.129(9) 0.167(9) -0.019(6) -0.020(6) -0.034(7)

loop_
_atom_type_symbol
_atom_type_scat_dispersion_real
_atom_type_scat_dispersion_imag
_atom_type_scat_source
C 0.0033 0.0016 'International Tables Vol C 4.2.6.8 and 6.1.1.4'
H 0.0000 0.0000 'International Tables Vol C 4.2.6.8 and 6.1.1.4'
N 0.0061 0.0033 'International Tables Vol C 4.2.6.8 and 6.1.1.4'
O 0.0106 0.0060 'International Tables Vol C 4.2.6.8 and 6.1.1.4'
S 0.1246 0.1234 'International Tables Vol C 4.2.6.8 and 6.1.1.4'
Ni 0.3393 1.1124 'International Tables Vol C 4.2.6.8 and 6.1.1.4'

loop_
_geom_angle_atom_site_label_1
_geom_angle_atom_site_label_2
_geom_angle_atom_site_label_3
_geom_angle_site_symmetry_1
_geom_angle_site_symmetry_3
_geom_angle
_geom_angle_publ_flag
N1 Ni1 N2 4_656 4_656 82.73(17) ?
N1 Ni1 N1 4_656 . 179.994 ?
N2 Ni1 N1 4_656 . 97.27(17) yes
N1 Ni1 N2 4_656 . 97.27(17) ?
N2 Ni1 N2 4_656 . 179.994 ?
N1 Ni1 N2 . . 82.73(17) yes
C2 S2 C11 . . 102.7(3) ?
C1 S1 C3 . . 100.7(2) ?
N2 O2 H3 . . 99.4 no
O1 N1 Ni1 . . 122.9(3) ?
O1 N1 C1 . . 121.2(4) ?
Ni1 N1 C1 . . 116.0(3) ?
O2 N2 Ni1 . . 124.5(3) ?
O2 N2 C2 . . 119.9(4) ?
Ni1 N2 C2 . . 115.6(3) ?
S2 C2 N2 . . 125.4(4) ?
S2 C2 C1 . . 121.5(4) ?
N2 C2 C1 . . 113.1(4) ?
C6 C5 C4 . . 113.0(5) ?
C6 C5 H51 . . 108.3 no
C4 C5 H51 . . 107.7 no
C6 C5 H52 . . 109.7 no
C4 C5 H52 . . 108.9 no
H51 C5 H52 . . 109.1 no
C2 C1 S1 . . 123.5(4) ?
C2 C1 N1 . . 112.6(4) ?
S1 C1 N1 . . 123.9(4) ?
S1 C3 C4 . . 114.9(3) ?
S1 C3 H31 . . 108.3 no
C4 C3 H31 . . 108.9 no
S1 C3 H32 . . 106.7 no
C4 C3 H32 . . 108.7 no
H31 C3 H32 . . 109.2 no
C5 C6 C7 . . 113.7(5) ?
C5 C6 H61 . . 108.7 no
C7 C6 H61 . . 108.3 no
C5 C6 H62 . . 108.6 no
C7 C6 H62 . . 108.0 no
H61 C6 H62 . . 109.4 no
C11 C12 C13 . . 111.4(5) ?
C11 C12 H121 . . 109.2 no
C13 C12 H121 . . 109.3 no
C11 C12 H122 . . 108.7 no
C13 C12 H122 . . 109.0 no
H121 C12 H122 . . 109.2 no
C5 C4 C3 . . 115.7(4) ?
C5 C4 H41 . . 108.8 no
C3 C4 H41 . . 108.2 no
C5 C4 H42 . . 107.5 no
C3 C4 H42 . . 108.3 no
H41 C4 H42 . . 108.0 no
C12 C11 S2 . . 109.8(4) ?
C12 C11 H111 . . 108.4 no
S2 C11 H111 . . 109.6 no
C12 C11 H112 . . 109.9 no
S2 C11 H112 . . 109.4 no
H111 C11 H112 . . 109.7 no
C12 C13 C14 . . 113.7(5) ?
C12 C13 H131 . . 109.8 no
C14 C13 H131 . . 109.1 no
C12 C13 H132 . . 108.4 no
C14 C13 H132 . . 107.1 no
H131 C13 H132 . . 108.6 no
C13 C14 C15 . . 113.4(6) ?
C13 C14 H141 . . 108.2 no
C15 C14 H141 . . 108.6 no
C13 C14 H142 . . 108.6 no
C15 C14 H142 . . 108.5 no
H141 C14 H142 . . 109.4 no
C6 C7 C8 . . 114.2(5) ?
C6 C7 H71 . . 107.7 no
C8 C7 H71 . . 109.0 no
C6 C7 H72 . . 108.3 no
C8 C7 H72 . . 108.3 no
H71 C7 H72 . . 109.2 no
C7 C8 C9 . . 114.6(6) ?
C7 C8 H81 . . 108.8 no
C9 C8 H81 . . 107.6 no
C7 C8 H82 . . 108.6 no
C9 C8 H82 . . 108.3 no
H81 C8 H82 . . 108.8 no
C8 C9 C10 . . 112.6(7) ?
C8 C9 H91 . . 108.6 no
C10 C9 H91 . . 109.5 no
C8 C9 H92 . . 108.7 no
C10 C9 H92 . . 108.3 no
H91 C9 H92 . . 109.1 no
C14 C15 C16 . . 113.6(6) ?
C14 C15 H151 . . 108.7 no
C16 C15 H151 . . 109.1 no
C14 C15 H152 . . 108.3 no
C16 C15 H152 . . 107.8 no
H151 C15 H152 . . 109.3 no
C17 C18 H181 . . 109.3 no
C17 C18 H182 . . 109.4 no
H181 C18 H182 . . 109.6 no
C17 C18 H183 . . 109.0 no
H181 C18 H183 . . 109.9 no
H182 C18 H183 . . 109.6 no
C15 C16 C17 . . 113.2(7) ?
C15 C16 H161 . . 108.6 no
C17 C16 H161 . . 108.9 no
C15 C16 H162 . . 108.5 no
C17 C16 H162 . . 108.5 no
H161 C16 H162 . . 109.0 no
C9 C10 H101 . . 109.2 no
C9 C10 H102 . . 109.9 no
H101 C10 H102 . . 109.3 no
C9 C10 H103 . . 109.9 no
H101 C10 H103 . . 109.2 no
H102 C10 H103 . . 109.3 no
C18 C17 C16 . . 112.7(9) ?
C18 C17 H171 . . 108.5 no
C16 C17 H171 . . 109.1 no
C18 C17 H172 . . 108.2 no
C16 C17 H172 . . 108.5 no
H171 C17 H172 . . 109.8 no

loop_
_geom_bond_atom_site_label_1
_geom_bond_atom_site_label_2
_geom_bond_site_symmetry_2
_geom_bond_distance
_geom_bond_publ_flag
Ni1 N1 4_656 1.876(4) ?
Ni1 N2 4_656 1.872(4) ?
Ni1 N1 . 1.876(4) y
Ni1 N2 . 1.872(4) y
S2 C2 . 1.750(5) ?
S2 C11 . 1.812(7) ?
S1 C1 . 1.757(5) ?
S1 C3 . 1.829(5) ?
O2 N2 . 1.341(5) ?
O2 H3 . 0.832 no
O1 N1 . 1.333(5) ?
N1 C1 . 1.303(6) ?
N2 C2 . 1.308(6) ?
C2 C1 . 1.463(7) ?
C5 C6 . 1.518(8) ?
C5 C4 . 1.523(7) ?
C5 H51 . 0.973 no
C5 H52 . 0.971 no
C3 C4 . 1.502(8) ?
C3 H31 . 0.966 no
C3 H32 . 0.956 no
C6 C7 . 1.531(8) ?
C6 H61 . 0.975 no
C6 H62 . 0.967 no
C12 C11 . 1.518(7) ?
C12 C13 . 1.510(9) ?
C12 H121 . 0.963 no
C12 H122 . 0.977 no
C4 H41 . 0.963 no
C4 H42 . 0.972 no
C11 H111 . 0.966 no
C11 H112 . 0.958 no
C13 C14 . 1.520(7) ?
C13 H131 . 0.972 no
C13 H132 . 0.965 no
C14 C15 . 1.530(9) ?
C14 H141 . 0.967 no
C14 H142 . 0.959 no
C7 C8 . 1.514(9) ?
C7 H71 . 0.968 no
C7 H72 . 0.966 no
C8 C9 . 1.508(8) ?
C8 H81 . 0.969 no
C8 H82 . 0.968 no
C9 C10 . 1.519(10) ?
C9 H91 . 0.970 no
C9 H92 . 0.971 no
C15 C16 . 1.529(9) ?
C15 H151 . 0.977 no
C15 H152 . 0.975 no
C18 C17 . 1.525(10) ?
C18 H181 . 0.960 no
C18 H182 . 0.958 no
C18 H183 . 0.960 no
C16 C17 . 1.515(11) ?
C16 H161 . 0.968 no
C16 H162 . 0.972 no
C10 H101 . 0.959 no
C10 H102 . 0.959 no
C10 H103 . 0.964 no
C17 H171 . 0.972 no
C17 H172 . 0.974 no

loop_
_geom_hbond_atom_site_label_D
_geom_hbond_atom_site_label_H
_geom_hbond_atom_site_label_A
_geom_hbond_site_symmetry_A
_geom_hbond_distance_DH
_geom_hbond_distance_HA
_geom_hbond_distance_DA
_geom_hbond_angle_DHA
_geom_hbond_publ_flag
O2 H3 O1 4_656 0.83 1.62 2.455(5) 175 yes
